data_1549008
loop_
_publ_author_name
'Remy, Simon'
'Olivon, Florent'
'Desrat, Sandy'
'Blanchard, Florent'
'Eparvier, V\'eronique'
'Leyssen, Pieter'
'Neyts, Johan'
'Roussi, Fanny'
'Touboul, David'
'Litaudon, Marc'

_publ_section_title
;
 Structurally Diverse Diterpenoids from Sandwithia guyanensis
;
_journal_name_full 'Journal of Natural Products'
_journal_paper_doi 10.1021/acs.jnatprod.7b01025
_journal_year 2018
_chemical_absolute_configuration ad
_chemical_formula_moiety 'C20 H28 O4'
_chemical_formula_sum 'C20 H28 O4'
_chemical_formula_weight 331.41
_space_group_crystal_system monoclinic
_space_group_IT_number 4
_space_group_name_Hall 'P 2yb'
_space_group_name_H-M_alt 'P 1 21 1'
_symmetry_space_group_name_Hall 'P 2yb'
_symmetry_space_group_name_H-M 'P 1 21 1'
_atom_sites_solution_hydrogens mixed
_audit_creation_date 2016-05-04
_audit_creation_method
;
Olex2 1.2
(compiled 2016.02.19 svn.r3266 for OlexSys, GUI svn.r5155)
;
_cell_angle_alpha 90
_cell_angle_beta 94.329(7)
_cell_angle_gamma 90
_cell_formula_units_Z 2
_cell_length_a 8.7269(4)
_cell_length_b 8.1173(5)
_cell_length_c 13.0392(9)
_cell_measurement_reflns_used 1794
_cell_measurement_temperature 293
_cell_measurement_theta_max 71.0
_cell_measurement_theta_min 3.4
_cell_volume 921.05(10)
_computing_cell_refinement
;
CrystalClear-SM Expert 2.0 r16 (Rigaku, 2014)
;
_computing_data_collection
;
CrystalClear-SM Expert 2.0 r16 (Rigaku, 2014)
;
_computing_data_reduction
;
CrystalClear-SM Expert 2.0 r16 (Rigaku, 2014)
;
_computing_molecular_graphics 'Olex2 (Dolomanov et al., 2009)'
_computing_publication_material 'Olex2 (Dolomanov et al., 2009)'
_computing_structure_refinement 'ShelXL (Sheldrick, 2015)'
_diffrn_ambient_temperature 293
_diffrn_detector RapidII
_diffrn_detector_area_resol_mean 10.0000
_diffrn_measured_fraction_theta_full 0.986
_diffrn_measured_fraction_theta_max 0.967
_diffrn_measurement_details
;
scan:
    Number of images: 18
               Slice: 20.0000 - 200.0000
         Image width: 10.0000
            Exp time: 900.0000
       Rotation axis: Omega
               Omega: 0.0000
                 Chi: 0.0000
                 Phi: 90.0000
                 XTD: 127.4000
              2theta: 0.0000
scan:
    Number of images: 18
               Slice: 20.0000 - 200.0000
         Image width: 10.0000
            Exp time: 900.0000
       Rotation axis: Omega
               Omega: 0.0000
                 Chi: 0.0000
                 Phi: 270.0000
                 XTD: 127.4000
              2theta: 0.0000
scan:
    Number of images: 18
               Slice: 20.0000 - 200.0000
         Image width: 10.0000
            Exp time: 900.0000
       Rotation axis: Omega
               Omega: 0.0000
                 Chi: 54.0000
                 Phi: 0.0000
                 XTD: 127.4000
              2theta: 0.0000
scan:
    Number of images: 18
               Slice: 20.0000 - 200.0000
         Image width: 10.0000
            Exp time: 900.0000
       Rotation axis: Omega
               Omega: 0.0000
                 Chi: 54.0000
                 Phi: 270.0000
                 XTD: 127.4000
              2theta: 0.0000
scan:
    Number of images: 18
               Slice: 20.0000 - 200.0000
         Image width: 10.0000
            Exp time: 900.0000
       Rotation axis: Omega
               Omega: 0.0000
                 Chi: 54.0000
                 Phi: 180.0000
                 XTD: 127.4000
              2theta: 0.0000
scan:
    Number of images: 18
               Slice: 20.0000 - 200.0000
         Image width: 10.0000
            Exp time: 900.0000
       Rotation axis: Omega
               Omega: 0.0000
                 Chi: 54.0000
                 Phi: 90.0000
                 XTD: 127.4000
              2theta: 0.0000
;
_diffrn_measurement_device
;
Crystal Goniometer
;
_diffrn_measurement_device_type rapid2
_diffrn_measurement_method 'profile data from \w-scans'
_diffrn_measurement_specimen_support Fiber
_diffrn_orient_matrix_type FS_PROCESS
_diffrn_orient_matrix_UB_11 0.006707
_diffrn_orient_matrix_UB_12 -0.087921
_diffrn_orient_matrix_UB_13 -0.053099
_diffrn_orient_matrix_UB_21 -0.013729
_diffrn_orient_matrix_UB_22 -0.085977
_diffrn_orient_matrix_UB_23 0.053371
_diffrn_orient_matrix_UB_31 -0.113900
_diffrn_orient_matrix_UB_32 0.005186
_diffrn_orient_matrix_UB_33 -0.015397
_diffrn_radiation_monochromator Confocal
_diffrn_radiation_type CuK\a
_diffrn_radiation_wavelength 1.54187
_diffrn_reflns_av_R_equivalents 0.0482
_diffrn_reflns_av_unetI/netI 0.0706
_diffrn_reflns_Laue_measured_fraction_full 0.986
_diffrn_reflns_Laue_measured_fraction_max 0.967
_diffrn_reflns_limit_h_max 10
_diffrn_reflns_limit_h_min -9
_diffrn_reflns_limit_k_max 10
_diffrn_reflns_limit_k_min -10
_diffrn_reflns_limit_l_max 16
_diffrn_reflns_limit_l_min -16
_diffrn_reflns_number 13743
_diffrn_reflns_point_group_measured_fraction_full 0.980
_diffrn_reflns_point_group_measured_fraction_max 0.951
_diffrn_reflns_theta_full 67.687
_diffrn_reflns_theta_max 72.410
_diffrn_reflns_theta_min 3.399
_diffrn_source 'Rotating Anode'
_diffrn_source_current 30.0
_diffrn_source_power 1.2
_diffrn_source_voltage 40.0
_exptl_absorpt_coefficient_mu 0.658
_exptl_absorpt_correction_T_max 1.000
_exptl_absorpt_correction_T_min 0.824
_exptl_absorpt_correction_type multi-scan
_exptl_absorpt_process_details 'FS_ABSCOR (Rigaku, 2009)'
_exptl_crystal_colour colourless
_exptl_crystal_colour_primary colourless
_exptl_crystal_density_diffrn 1.199
_exptl_crystal_description plate
_exptl_crystal_F_000 360
_exptl_crystal_size_max 0.2
_exptl_crystal_size_mid 0.1
_exptl_crystal_size_min 0.02
_refine_diff_density_max 0.163
_refine_diff_density_min -0.174
_refine_diff_density_rms 0.042
_refine_ls_abs_structure_details
;
 Flack x determined using 492 quotients [(I+)-(I-)]/[(I+)+(I-)]
 (Parsons, Flack and Wagner, Acta Cryst. B69 (2013) 249-259).
;
_refine_ls_abs_structure_Flack 0.07(15)
_refine_ls_extinction_method none
_refine_ls_goodness_of_fit_ref 1.031
_refine_ls_hydrogen_treatment mixed
_refine_ls_matrix_type full
_refine_ls_number_parameters 228
_refine_ls_number_reflns 3456
_refine_ls_number_restraints 3
_refine_ls_restrained_S_all 1.031
_refine_ls_R_factor_all 0.1217
_refine_ls_R_factor_gt 0.0514
_refine_ls_shift/su_max 0.000
_refine_ls_shift/su_mean 0.000
_refine_ls_structure_factor_coef Fsqd
_refine_ls_weighting_details 'w=1/[\s^2^(Fo^2^)+(0.0542P)^2^] where P=(Fo^2^+2Fc^2^)/3'
_refine_ls_weighting_scheme calc
_refine_ls_wR_factor_gt 0.0991
_refine_ls_wR_factor_ref 0.1403
_reflns_Friedel_coverage 0.831
_reflns_Friedel_fraction_full 0.973
_reflns_Friedel_fraction_max 0.932
_reflns_number_gt 1660
_reflns_number_total 3456
_reflns_threshold_expression 'I > 2\s(I)'
_cod_data_source_file np7b01025_si_004.cif
_cod_data_source_block shelx
_cod_depositor_comments
;
The following automatic conversions were performed:

'_exptl_absorpt_correction_type' value 'Multi-scan' changed to
'multi-scan' according to
/home/data/users/saulius/crontab/automatic-downloads/rss-feeds/ACS/lib/dictionaries/cif_core.dic
dictionary named 'cif_core.dic' version 2.4.2 from 2011-04-26.

Automatic conversion script
Id: cif_fix_values 4973 2017-02-22 13:04:09Z antanas 
;
_cod_database_code 1549008
_shelx_space_group_comment
;
The symmetry employed for this shelxl refinement is uniquely defined
by the following loop, which should always be used as a source of
symmetry information in preference to the above space-group names.
They are only intended as comments.
;
_olex2_refinement_description
;
1. Fixed Uiso
 At 1.2 times of:
  All C(H) groups, All C(H,H) groups
 At 1.5 times of:
  All C(H,H,H) groups, All O(H) groups
2. Restrained distances
 O4-H4 = O3-H3
 0.82 with sigma of 0.02
3.a Ternary CH refined with riding coordinates:
 C2(H2), C7(H7), C8(H8), C10(H10), C14(H14)
3.b Secondary CH2 refined with riding coordinates:
 C3(H3A,H3B), C11(H11A,H11B), C12(H12A,H12B)
3.c Idealised Me refined as rotating group:
 C16(H16A,H16B,H16C), C17(H17A,H17B,H17C), C18(H18A,H18B,H18C), C19(H19A,H19B,
 H19C), C20(H20A,H20B,H20C)
;
_shelx_shelxl_version_number 2014/7
_olex2_submission_special_instructions 'No special instructions were received'

loop_
_space_group_symop_operation_xyz
'x, y, z'
'-x, y+1/2, -z'

loop_
_atom_site_label
_atom_site_type_symbol
_atom_site_fract_x
_atom_site_fract_y
_atom_site_fract_z
_atom_site_U_iso_or_equiv
_atom_site_adp_type
_atom_site_occupancy
_atom_site_site_symmetry_order
_atom_site_calc_flag
_atom_site_refinement_flags_posn
C1 C 0.9645(8) 0.4146(9) 0.4979(4) 0.0818(17) Uani 1 1 d .
C2 C 0.9050(6) 0.3999(7) 0.6040(4) 0.0690(15) Uani 1 1 d .
H2 H 0.9330 0.2908 0.6317 0.083 Uiso 1 1 calc R
C3 C 0.7298(6) 0.4070(9) 0.5842(4) 0.0827(16) Uani 1 1 d .
H3A H 0.6825 0.3077 0.6085 0.099 Uiso 1 1 calc R
H3B H 0.6880 0.5015 0.6182 0.099 Uiso 1 1 calc R
C4 C 0.7040(6) 0.4219(7) 0.4705(4) 0.0673(14) Uani 1 1 d .
C5 C 0.5513(7) 0.4471(7) 0.4155(4) 0.0704(15) Uani 1 1 d .
C6 C 0.5414(5) 0.4277(7) 0.3000(3) 0.0552(12) Uani 1 1 d .
C7 C 0.3830(6) 0.4917(6) 0.2539(4) 0.0623(15) Uani 1 1 d .
H7 H 0.3788 0.6113 0.2638 0.075 Uiso 1 1 calc R
C8 C 0.3391(6) 0.4537(7) 0.1424(4) 0.0713(15) Uani 1 1 d .
H8 H 0.3037 0.3404 0.1300 0.086 Uiso 1 1 calc R
C9 C 0.2591(7) 0.5796(8) 0.0707(4) 0.0766(17) Uani 1 1 d .
C10 C 0.4225(6) 0.5256(7) 0.0560(4) 0.0713(15) Uani 1 1 d .
H10 H 0.4295 0.4495 -0.0018 0.086 Uiso 1 1 calc R
C11 C 0.5658(6) 0.6246(7) 0.0791(4) 0.0723(16) Uani 1 1 d .
H11A H 0.5404 0.7237 0.1158 0.087 Uiso 1 1 calc R
H11B H 0.6059 0.6579 0.0149 0.087 Uiso 1 1 calc R
C12 C 0.6904(5) 0.5301(7) 0.1434(3) 0.0642(14) Uani 1 1 d .
H12A H 0.7893 0.5757 0.1291 0.077 Uiso 1 1 calc R
H12B H 0.6885 0.4166 0.1201 0.077 Uiso 1 1 calc R
C13 C 0.6806(6) 0.5298(7) 0.2610(4) 0.0571(13) Uani 1 1 d .
C14 C 0.8332(5) 0.4499(6) 0.3070(4) 0.0606(13) Uani 1 1 d .
H14 H 0.8438 0.3411 0.2757 0.073 Uiso 1 1 calc R
C15 C 0.8309(6) 0.4291(7) 0.4201(4) 0.0626(13) Uani 1 1 d .
C16 C 0.9732(7) 0.5275(8) 0.6771(4) 0.099(2) Uani 1 1 d .
H16A H 1.0830 0.5264 0.6761 0.149 Uiso 1 1 calc GR
H16B H 0.9454 0.5035 0.7454 0.149 Uiso 1 1 calc GR
H16C H 0.9347 0.6343 0.6567 0.149 Uiso 1 1 calc GR
C17 C 0.5545(6) 0.2406(7) 0.2761(4) 0.0817(17) Uani 1 1 d .
H17A H 0.5709 0.2260 0.2047 0.122 Uiso 1 1 calc GR
H17B H 0.4614 0.1860 0.2913 0.122 Uiso 1 1 calc GR
H17C H 0.6395 0.1945 0.3176 0.122 Uiso 1 1 calc GR
C18 C 0.1341(7) 0.5156(10) -0.0064(4) 0.118(2) Uani 1 1 d .
H18A H 0.1594 0.4059 -0.0269 0.176 Uiso 1 1 calc GR
H18B H 0.1262 0.5862 -0.0656 0.176 Uiso 1 1 calc GR
H18C H 0.0378 0.5143 0.0246 0.176 Uiso 1 1 calc GR
C19 C 0.2262(7) 0.7493(8) 0.1099(4) 0.0949(19) Uani 1 1 d .
H19A H 0.1382 0.7453 0.1497 0.142 Uiso 1 1 calc GR
H19B H 0.2060 0.8228 0.0528 0.142 Uiso 1 1 calc GR
H19C H 0.3135 0.7882 0.1523 0.142 Uiso 1 1 calc GR
C20 C 0.6766(6) 0.7095(6) 0.2998(4) 0.0705(16) Uani 1 1 d .
H20A H 0.5766 0.7555 0.2826 0.106 Uiso 1 1 calc GR
H20B H 0.7524 0.7732 0.2678 0.106 Uiso 1 1 calc GR
H20C H 0.6983 0.7114 0.3731 0.106 Uiso 1 1 calc GR
O1 O 1.0991(5) 0.4152(9) 0.4816(3) 0.136(2) Uani 1 1 d .
O2 O 0.4447(4) 0.4921(6) 0.4662(3) 0.1056(17) Uani 1 1 d .
O3 O 0.2577(4) 0.4165(6) 0.3039(2) 0.0856(11) Uani 1 1 d D
H3 H 0.275(7) 0.436(9) 0.368(2) 0.128 Uiso 1 1 d DR
O4 O 0.9585(4) 0.5514(5) 0.2805(3) 0.0757(11) Uani 1 1 d D
H4 H 1.036(5) 0.490(7) 0.286(5) 0.113 Uiso 1 1 d DR

loop_
_atom_site_aniso_label
_atom_site_aniso_U_11
_atom_site_aniso_U_22
_atom_site_aniso_U_33
_atom_site_aniso_U_23
_atom_site_aniso_U_13
_atom_site_aniso_U_12
C1 0.070(4) 0.105(4) 0.072(4) 0.008(4) 0.014(3) 0.008(4)
C2 0.064(4) 0.078(4) 0.065(3) 0.010(3) 0.000(3) 0.005(3)
C3 0.056(4) 0.121(5) 0.070(3) 0.010(4) 0.000(3) 0.005(4)
C4 0.063(4) 0.084(4) 0.056(3) 0.014(3) 0.009(3) -0.005(3)
C5 0.062(4) 0.086(4) 0.063(3) 0.003(3) 0.006(3) 0.002(3)
C6 0.039(3) 0.064(3) 0.062(3) 0.005(3) 0.006(2) 0.002(3)
C7 0.049(3) 0.077(4) 0.062(3) 0.003(3) 0.011(3) -0.008(3)
C8 0.070(4) 0.076(4) 0.067(3) -0.004(3) 0.002(3) -0.007(3)
C9 0.062(4) 0.108(5) 0.059(3) -0.006(3) -0.003(3) 0.000(4)
C10 0.068(4) 0.085(4) 0.061(3) -0.013(3) 0.004(3) 0.000(3)
C11 0.070(4) 0.083(4) 0.064(3) 0.004(3) 0.006(3) -0.006(4)
C12 0.054(4) 0.079(3) 0.060(3) 0.004(3) 0.008(3) -0.001(3)
C13 0.050(3) 0.060(3) 0.062(3) 0.000(3) 0.009(2) -0.001(3)
C14 0.045(3) 0.069(3) 0.069(3) 0.006(3) 0.011(3) 0.002(3)
C15 0.057(4) 0.074(3) 0.057(3) 0.007(3) 0.002(3) 0.004(3)
C16 0.108(5) 0.096(5) 0.094(4) -0.008(4) 0.010(4) -0.020(4)
C17 0.079(4) 0.071(4) 0.095(4) 0.003(3) 0.007(3) -0.007(3)
C18 0.088(5) 0.174(7) 0.086(4) -0.009(4) -0.024(4) -0.009(5)
C19 0.097(5) 0.103(5) 0.086(4) 0.013(4) 0.010(3) 0.032(4)
C20 0.075(4) 0.061(3) 0.076(4) -0.005(3) 0.007(3) -0.004(3)
O1 0.058(3) 0.262(6) 0.090(3) 0.027(4) 0.013(2) 0.014(4)
O2 0.066(3) 0.181(5) 0.072(2) -0.002(3) 0.017(2) 0.016(3)
O3 0.058(2) 0.121(3) 0.078(2) 0.009(3) 0.008(2) -0.013(3)
O4 0.053(3) 0.090(3) 0.086(2) 0.012(2) 0.012(2) -0.008(2)

loop_
_atom_type_symbol
_atom_type_description
_atom_type_scat_dispersion_real
_atom_type_scat_dispersion_imag
_atom_type_scat_source
C C 0.0181 0.0091 'International Tables Vol C Tables 4.2.6.8 and 6.1.1.4'
H H 0.0000 0.0000 'International Tables Vol C Tables 4.2.6.8 and 6.1.1.4'
O O 0.0492 0.0322 'International Tables Vol C Tables 4.2.6.8 and 6.1.1.4'

loop_
_geom_angle_atom_site_label_1
_geom_angle_atom_site_label_2
_geom_angle_atom_site_label_3
_geom_angle
C15 C1 C2 108.8(5)
O1 C1 C2 124.3(5)
O1 C1 C15 126.9(5)
C1 C2 H2 108.3
C1 C2 C3 104.4(4)
C3 C2 H2 108.3
C16 C2 C1 112.2(5)
C16 C2 H2 108.3
C16 C2 C3 115.1(5)
C2 C3 H3A 110.9
C2 C3 H3B 110.9
H3A C3 H3B 108.9
C4 C3 C2 104.1(4)
C4 C3 H3A 110.9
C4 C3 H3B 110.9
C5 C4 C3 123.8(5)
C15 C4 C3 115.2(5)
C15 C4 C5 120.6(5)
C4 C5 C6 116.7(5)
O2 C5 C4 118.0(5)
O2 C5 C6 125.1(5)
C5 C6 C7 109.5(4)
C5 C6 C13 106.1(4)
C5 C6 C17 107.5(4)
C7 C6 C13 112.5(4)
C7 C6 C17 109.0(4)
C17 C6 C13 112.1(4)
C6 C7 H7 108.7
C8 C7 C6 117.3(4)
C8 C7 H7 108.7
O3 C7 C6 111.3(4)
O3 C7 H7 108.7
O3 C7 C8 101.7(4)
C7 C8 H8 113.9
C7 C8 C9 121.8(4)
C9 C8 H8 113.9
C10 C8 C7 122.8(5)
C10 C8 H8 113.9
C10 C8 C9 60.3(3)
C10 C9 C8 59.4(3)
C18 C9 C8 116.8(5)
C18 C9 C10 116.9(5)
C19 C9 C8 119.8(5)
C19 C9 C10 120.8(5)
C19 C9 C18 113.1(6)
C8 C10 C9 60.3(3)
C8 C10 H10 113.2
C9 C10 H10 113.2
C11 C10 C8 120.0(4)
C11 C10 C9 126.7(5)
C11 C10 H10 113.2
C10 C11 H11A 109.0
C10 C11 H11B 109.0
C10 C11 C12 113.0(4)
H11A C11 H11B 107.8
C12 C11 H11A 109.0
C12 C11 H11B 109.0
C11 C12 H12A 108.0
C11 C12 H12B 108.0
C11 C12 C13 117.1(4)
H12A C12 H12B 107.3
C13 C12 H12A 108.0
C13 C12 H12B 108.0
C12 C13 C6 114.9(4)
C12 C13 C14 105.9(4)
C12 C13 C20 109.2(4)
C14 C13 C6 108.2(4)
C20 C13 C6 110.6(4)
C20 C13 C14 107.8(4)
C13 C14 H14 108.6
C15 C14 C13 110.7(4)
C15 C14 H14 108.6
O4 C14 C13 108.3(4)
O4 C14 H14 108.6
O4 C14 C15 111.8(4)
C4 C15 C1 107.4(5)
C4 C15 C14 124.6(5)
C14 C15 C1 128.0(5)
C2 C16 H16A 109.5
C2 C16 H16B 109.5
C2 C16 H16C 109.5
H16A C16 H16B 109.5
H16A C16 H16C 109.5
H16B C16 H16C 109.5
C6 C17 H17A 109.5
C6 C17 H17B 109.5
C6 C17 H17C 109.5
H17A C17 H17B 109.5
H17A C17 H17C 109.5
H17B C17 H17C 109.5
C9 C18 H18A 109.5
C9 C18 H18B 109.5
C9 C18 H18C 109.5
H18A C18 H18B 109.5
H18A C18 H18C 109.5
H18B C18 H18C 109.5
C9 C19 H19A 109.5
C9 C19 H19B 109.5
C9 C19 H19C 109.5
H19A C19 H19B 109.5
H19A C19 H19C 109.5
H19B C19 H19C 109.5
C13 C20 H20A 109.5
C13 C20 H20B 109.5
C13 C20 H20C 109.5
H20A C20 H20B 109.5
H20A C20 H20C 109.5
H20B C20 H20C 109.5
C7 O3 H3 106(5)
C14 O4 H4 105(4)

loop_
_geom_bond_atom_site_label_1
_geom_bond_atom_site_label_2
_geom_bond_distance
C1 C2 1.519(7)
C1 C15 1.490(7)
C1 O1 1.210(6)
C2 H2 0.9800
C2 C3 1.533(6)
C2 C16 1.500(7)
C3 H3A 0.9700
C3 H3B 0.9700
C3 C4 1.488(6)
C4 C5 1.479(6)
C4 C15 1.331(6)
C5 C6 1.511(6)
C5 O2 1.236(6)
C6 C7 1.555(6)
C6 C13 1.585(6)
C6 C17 1.557(8)
C7 H7 0.9800
C7 C8 1.507(7)
C7 O3 1.450(5)
C8 H8 0.9800
C8 C9 1.519(7)
C8 C10 1.504(7)
C9 C10 1.518(7)
C9 C18 1.518(7)
C9 C19 1.504(8)
C10 H10 0.9800
C10 C11 1.498(6)
C11 H11A 0.9700
C11 H11B 0.9700
C11 C12 1.528(6)
C12 H12A 0.9700
C12 H12B 0.9700
C12 C13 1.542(6)
C13 C14 1.560(6)
C13 C20 1.545(7)
C14 H14 0.9800
C14 C15 1.486(6)
C14 O4 1.432(6)
C16 H16A 0.9600
C16 H16B 0.9600
C16 H16C 0.9600
C17 H17A 0.9600
C17 H17B 0.9600
C17 H17C 0.9600
C18 H18A 0.9600
C18 H18B 0.9600
C18 H18C 0.9600
C19 H19A 0.9600
C19 H19B 0.9600
C19 H19C 0.9600
C20 H20A 0.9600
C20 H20B 0.9600
C20 H20C 0.9600
O3 H3 0.86(3)
O4 H4 0.84(3)

loop_
_geom_torsion_atom_site_label_1
_geom_torsion_atom_site_label_2
_geom_torsion_atom_site_label_3
_geom_torsion_atom_site_label_4
_geom_torsion
C1 C2 C3 C4 1.0(6)
C2 C1 C15 C4 -0.9(7)
C2 C1 C15 C14 178.5(5)
C2 C3 C4 C5 -174.6(5)
C2 C3 C4 C15 -1.7(7)
C3 C4 C5 C6 -168.9(5)
C3 C4 C5 O2 15.5(9)
C3 C4 C15 C1 1.6(8)
C3 C4 C15 C14 -177.8(5)
C4 C5 C6 C7 -168.9(4)
C4 C5 C6 C13 -47.3(6)
C4 C5 C6 C17 72.8(6)
C5 C4 C15 C1 174.8(5)
C5 C4 C15 C14 -4.6(9)
C5 C6 C7 C8 -168.7(4)
C5 C6 C7 O3 -52.2(6)
C5 C6 C13 C12 -178.7(5)
C5 C6 C13 C14 63.3(5)
C5 C6 C13 C20 -54.6(5)
C6 C7 C8 C9 -139.6(5)
C6 C7 C8 C10 -66.8(7)
C6 C13 C14 C15 -51.3(5)
C6 C13 C14 O4 -174.2(4)
C7 C6 C13 C12 -59.0(5)
C7 C6 C13 C14 -177.0(4)
C7 C6 C13 C20 65.1(5)
C7 C8 C9 C10 112.3(6)
C7 C8 C9 C18 -140.9(5)
C7 C8 C9 C19 2.0(8)
C7 C8 C10 C9 -110.8(6)
C7 C8 C10 C11 7.0(8)
C8 C9 C10 C11 -107.1(6)
C8 C10 C11 C12 56.8(6)
C9 C8 C10 C11 117.7(6)
C9 C10 C11 C12 130.4(5)
C10 C8 C9 C18 106.8(6)
C10 C8 C9 C19 -110.3(6)
C10 C11 C12 C13 -83.9(5)
C11 C12 C13 C6 69.4(6)
C11 C12 C13 C14 -171.3(4)
C11 C12 C13 C20 -55.5(6)
C12 C13 C14 C15 -174.9(4)
C12 C13 C14 O4 62.1(5)
C13 C6 C7 C8 73.6(5)
C13 C6 C7 O3 -169.9(4)
C13 C14 C15 C1 -156.8(6)
C13 C14 C15 C4 22.4(8)
C15 C1 C2 C3 -0.1(7)
C15 C1 C2 C16 -125.4(6)
C15 C4 C5 C6 18.6(8)
C15 C4 C5 O2 -157.0(6)
C16 C2 C3 C4 124.5(5)
C17 C6 C7 C8 -51.4(6)
C17 C6 C7 O3 65.1(5)
C17 C6 C13 C12 64.2(5)
C17 C6 C13 C14 -53.8(5)
C17 C6 C13 C20 -171.7(4)
C18 C9 C10 C8 -106.7(6)
C18 C9 C10 C11 146.2(5)
C19 C9 C10 C8 108.6(5)
C19 C9 C10 C11 1.6(8)
C20 C13 C14 C15 68.4(5)
C20 C13 C14 O4 -54.6(5)
O1 C1 C2 C3 179.4(7)
O1 C1 C2 C16 54.1(9)
O1 C1 C15 C4 179.6(7)
O1 C1 C15 C14 -1.0(12)
O2 C5 C6 C7 6.3(8)
O2 C5 C6 C13 127.9(6)
O2 C5 C6 C17 -112.0(6)
O3 C7 C8 C9 98.7(5)
O3 C7 C8 C10 171.6(5)
O4 C14 C15 C1 -36.0(8)
O4 C14 C15 C4 143.3(6)
